data_4078482
loop_
_publ_author_name
'Jian, Zhongbao'
'Petrov, Alex R.'
'Hangaly, Noa K.'
'Li, Shihui'
'Rong, Weifeng'
'Mou, Zehuai'
'Rufanov, Konstantin A.'
'Harms, Klaus'
'Sundermeyer, J\"org'
'Cui, Dongmei'

_publ_section_title
;
 Phosphazene-Functionalized Cyclopentadienyl and Its Derivatives Ligated
 Rare-Earth Metal Alkyl Complexes: Synthesis, Structures, and Catalysis on
 Ethylene Polymerization
;
_journal_issue 11
_journal_name_full Organometallics
_journal_page_first 4267
_journal_paper_doi 10.1021/om300263p
_journal_volume 31
_journal_year 2012
_chemical_formula_sum 'C45 H69 Cl0 Li0 N O P Si2 Y'
_chemical_formula_weight 816.07
_chemical_name_systematic
; 
 ? 
;
_space_group_IT_number 2
_symmetry_cell_setting triclinic
_symmetry_space_group_name_Hall '-P 1'
_symmetry_space_group_name_H-M 'P -1'
_atom_sites_solution_hydrogens geom
_atom_sites_solution_primary direct
_atom_sites_solution_secondary difmap
_audit_creation_method SHELXL-97
_cell_angle_alpha 77.879(2)
_cell_angle_beta 83.716(2)
_cell_angle_gamma 77.899(2)
_cell_formula_units_Z 2
_cell_length_a 10.5235(13)
_cell_length_b 12.1911(15)
_cell_length_c 19.213(2)
_cell_measurement_temperature 185(2)
_cell_volume 2350.9(5)
_computing_structure_refinement 'SHELXL-97 (Sheldrick, 1997)'
_computing_structure_solution 'SHELXS-97 (Sheldrick, 1990)'
_diffrn_ambient_temperature 185(2)
_diffrn_measured_fraction_theta_full 0.978
_diffrn_measured_fraction_theta_max 0.978
_diffrn_radiation_monochromator graphite
_diffrn_radiation_source 'fine-focus sealed tube'
_diffrn_radiation_type MoK\a
_diffrn_radiation_wavelength 0.71073
_diffrn_reflns_av_R_equivalents 0.0224
_diffrn_reflns_av_sigmaI/netI 0.0466
_diffrn_reflns_limit_h_max 12
_diffrn_reflns_limit_h_min -12
_diffrn_reflns_limit_k_max 15
_diffrn_reflns_limit_k_min -14
_diffrn_reflns_limit_l_max 22
_diffrn_reflns_limit_l_min -23
_diffrn_reflns_number 14927
_diffrn_reflns_theta_full 26.03
_diffrn_reflns_theta_max 26.03
_diffrn_reflns_theta_min 1.74
_exptl_absorpt_coefficient_mu 1.356
_exptl_absorpt_correction_T_max 0.7731
_exptl_absorpt_correction_T_min 0.7026
_exptl_absorpt_correction_type multi-scan
_exptl_crystal_density_diffrn 1.153
_exptl_crystal_density_method 'not measured'
_exptl_crystal_F_000 872
_exptl_crystal_size_max 0.28
_exptl_crystal_size_mid 0.22
_exptl_crystal_size_min 0.20
_refine_diff_density_max 2.064
_refine_diff_density_min -1.900
_refine_diff_density_rms 0.071
_refine_ls_extinction_method none
_refine_ls_goodness_of_fit_ref 1.040
_refine_ls_hydrogen_treatment constr
_refine_ls_matrix_type full
_refine_ls_number_parameters 467
_refine_ls_number_reflns 9046
_refine_ls_number_restraints 0
_refine_ls_restrained_S_all 1.040
_refine_ls_R_factor_all 0.0634
_refine_ls_R_factor_gt 0.0477
_refine_ls_shift/su_max 0.001
_refine_ls_shift/su_mean 0.000
_refine_ls_structure_factor_coef Fsqd
_refine_ls_weighting_details 'calc w=1/[\s^2^(Fo^2^)+(0.0584P)^2^+2.0317P] where P=(Fo^2^+2Fc^2^)/3'
_refine_ls_weighting_scheme calc
_refine_ls_wR_factor_gt 0.1143
_refine_ls_wR_factor_ref 0.1222
_reflns_number_gt 7291
_reflns_number_total 9046
_reflns_threshold_expression >2sigma(I)
_cod_data_source_file om300263p_si_002.cif
_cod_data_source_block 3a
_cod_original_sg_symbol_H-M P-1
_cod_database_code 4078482

loop_
_symmetry_equiv_pos_as_xyz
'x, y, z'
'-x, -y, -z'

loop_
_atom_site_label
_atom_site_type_symbol
_atom_site_fract_x
_atom_site_fract_y
_atom_site_fract_z
_atom_site_U_iso_or_equiv
_atom_site_adp_type
_atom_site_occupancy
_atom_site_symmetry_multiplicity
_atom_site_calc_flag
_atom_site_refinement_flags
C1 C 0.7061(3) 0.6777(3) 0.87039(15) 0.0237(6) Uani 1 1 d .
C2 C 0.7956(3) 0.6071(3) 0.92777(16) 0.0278(7) Uani 1 1 d .
H2 H 0.8853 0.5918 0.9069 0.033 Uiso 1 1 calc R
C3 C 0.7442(3) 0.4969(3) 0.94741(17) 0.0316(7) Uani 1 1 d .
C4 C 0.6340(3) 0.5057(3) 0.91638(17) 0.0289(7) Uani 1 1 d .
C5 C 0.5988(3) 0.6207(3) 0.87103(16) 0.0243(6) Uani 1 1 d .
C6 C 0.4925(3) 0.6521(3) 0.83102(17) 0.0300(7) Uani 1 1 d .
H6A H 0.4447 0.7298 0.8287 0.036 Uiso 1 1 calc R
H6B H 0.4364 0.5966 0.8364 0.036 Uiso 1 1 calc R
C7 C 0.5493(4) 0.4173(3) 0.9252(2) 0.0405(8) Uani 1 1 d .
H7A H 0.5868 0.3497 0.9574 0.061 Uiso 1 1 calc R
H7B H 0.5435 0.3986 0.8797 0.061 Uiso 1 1 calc R
H7C H 0.4638 0.4473 0.9440 0.061 Uiso 1 1 calc R
C8 C 0.8115(4) 0.3962(3) 0.9984(2) 0.0493(10) Uani 1 1 d .
H8A H 0.8146 0.4177 1.0434 0.074 Uiso 1 1 calc R
H8B H 0.8985 0.3716 0.9793 0.074 Uiso 1 1 calc R
H8C H 0.7644 0.3349 1.0052 0.074 Uiso 1 1 calc R
C9 C 0.7926(4) 0.6595(3) 0.99408(18) 0.0384(8) Uani 1 1 d .
H9A H 0.7045 0.6753 1.0141 0.058 Uiso 1 1 calc R
H9B H 0.8255 0.7293 0.9808 0.058 Uiso 1 1 calc R
H9C H 0.8457 0.6067 1.0287 0.058 Uiso 1 1 calc R
C10 C 0.8698(3) 0.8415(3) 0.84642(17) 0.0269(7) Uani 1 1 d .
C11 C 0.9838(3) 0.7679(3) 0.82765(17) 0.0298(7) Uani 1 1 d .
H11 H 0.9788 0.7088 0.8049 0.036 Uiso 1 1 calc R
C12 C 1.1035(3) 0.7829(3) 0.84295(19) 0.0398(8) Uani 1 1 d .
H12 H 1.1788 0.7337 0.8305 0.048 Uiso 1 1 calc R
C13 C 1.1128(4) 0.8702(3) 0.8765(2) 0.0471(10) Uani 1 1 d .
H13 H 1.1939 0.8804 0.8859 0.057 Uiso 1 1 calc R
C14 C 1.0008(4) 0.9425(3) 0.8961(2) 0.0467(10) Uani 1 1 d .
H14 H 1.0067 1.0010 0.9190 0.056 Uiso 1 1 calc R
C15 C 0.8791(3) 0.9280(3) 0.88143(19) 0.0368(8) Uani 1 1 d .
H15 H 0.8040 0.9763 0.8951 0.044 Uiso 1 1 calc R
C16 C 0.5926(3) 0.9268(3) 0.85863(18) 0.0309(7) Uani 1 1 d .
C17 C 0.5019(3) 0.8950(3) 0.9135(2) 0.0413(9) Uani 1 1 d .
H17 H 0.5057 0.8183 0.9341 0.050 Uiso 1 1 calc R
C18 C 0.4054(4) 0.9786(5) 0.9374(2) 0.0594(13) Uani 1 1 d .
H18 H 0.3442 0.9575 0.9738 0.071 Uiso 1 1 calc R
C19 C 0.4003(5) 1.0922(5) 0.9074(3) 0.0700(16) Uani 1 1 d .
H19 H 0.3357 1.1476 0.9237 0.084 Uiso 1 1 calc R
C20 C 0.4898(5) 1.1242(4) 0.8537(3) 0.0646(14) Uani 1 1 d .
H20 H 0.4863 1.2012 0.8341 0.078 Uiso 1 1 calc R
C21 C 0.5857(4) 1.0421(3) 0.8283(2) 0.0448(9) Uani 1 1 d .
H21 H 0.6451 1.0640 0.7911 0.054 Uiso 1 1 calc R
C22 C 0.6800(3) 0.9171(2) 0.68540(16) 0.0245(6) Uani 1 1 d .
C23 C 0.5531(3) 0.9724(3) 0.66658(18) 0.0308(7) Uani 1 1 d .
C24 C 0.5372(4) 1.0578(3) 0.6059(2) 0.0494(10) Uani 1 1 d .
H24 H 0.4535 1.0922 0.5928 0.059 Uiso 1 1 calc R
C25 C 0.6427(4) 1.0929(4) 0.5646(2) 0.0581(12) Uani 1 1 d .
H25 H 0.6304 1.1508 0.5245 0.070 Uiso 1 1 calc R
C26 C 0.7654(4) 1.0412(3) 0.5838(2) 0.0454(9) Uani 1 1 d .
H26 H 0.8364 1.0654 0.5564 0.055 Uiso 1 1 calc R
C27 C 0.7877(3) 0.9530(3) 0.64322(17) 0.0306(7) Uani 1 1 d .
C28 C 0.9280(3) 0.9020(3) 0.66001(19) 0.0350(8) Uani 1 1 d .
H28 H 0.9275 0.8358 0.6990 0.042 Uiso 1 1 calc R
C29 C 0.9909(4) 0.9872(4) 0.6850(2) 0.0559(11) Uani 1 1 d .
H29A H 0.9966 1.0512 0.6467 0.084 Uiso 1 1 calc R
H29B H 1.0768 0.9509 0.6991 0.084 Uiso 1 1 calc R
H29C H 0.9391 1.0132 0.7248 0.084 Uiso 1 1 calc R
C30 C 1.0112(4) 0.8605(4) 0.5961(2) 0.0559(11) Uani 1 1 d .
H30A H 0.9681 0.8115 0.5779 0.084 Uiso 1 1 calc R
H30B H 1.0947 0.8189 0.6113 0.084 Uiso 1 1 calc R
H30C H 1.0226 0.9252 0.5594 0.084 Uiso 1 1 calc R
C31 C 0.4322(3) 0.9366(3) 0.70834(18) 0.0288(7) Uani 1 1 d .
H31 H 0.4570 0.8962 0.7561 0.035 Uiso 1 1 calc R
C32 C 0.3225(3) 1.0389(3) 0.7174(2) 0.0388(8) Uani 1 1 d .
H32A H 0.3565 1.0941 0.7351 0.058 Uiso 1 1 calc R
H32B H 0.2548 1.0131 0.7505 0.058 Uiso 1 1 calc R
H32C H 0.2874 1.0734 0.6721 0.058 Uiso 1 1 calc R
C33 C 0.3822(3) 0.8543(3) 0.6735(2) 0.0403(8) Uani 1 1 d .
H33A H 0.3590 0.8912 0.6261 0.060 Uiso 1 1 calc R
H33B H 0.3070 0.8318 0.7011 0.060 Uiso 1 1 calc R
H33C H 0.4490 0.7879 0.6712 0.060 Uiso 1 1 calc R
C34 C 0.5860(3) 0.5056(3) 0.6966(2) 0.0373(8) Uani 1 1 d .
H34A H 0.6459 0.4807 0.6584 0.045 Uiso 1 1 calc R
H34B H 0.5945 0.4394 0.7352 0.045 Uiso 1 1 calc R
C35 C 0.2897(4) 0.5450(4) 0.7284(3) 0.0672(14) Uani 1 1 d .
H35A H 0.2986 0.4928 0.7733 0.101 Uiso 1 1 calc R
H35B H 0.2094 0.5437 0.7095 0.101 Uiso 1 1 calc R
H35C H 0.2895 0.6209 0.7351 0.101 Uiso 1 1 calc R
C36 C 0.4181(5) 0.3559(4) 0.6513(3) 0.0659(13) Uani 1 1 d .
H36A H 0.4814 0.3341 0.6143 0.099 Uiso 1 1 calc R
H36B H 0.3324 0.3573 0.6381 0.099 Uiso 1 1 calc R
H36C H 0.4347 0.3018 0.6950 0.099 Uiso 1 1 calc R
C37 C 0.3969(5) 0.6003(4) 0.5762(3) 0.0670(13) Uani 1 1 d .
H37A H 0.3910 0.6779 0.5815 0.101 Uiso 1 1 calc R
H37B H 0.3165 0.5922 0.5605 0.101 Uiso 1 1 calc R
H37C H 0.4668 0.5813 0.5416 0.101 Uiso 1 1 calc R
C38 C 0.9113(5) 0.4966(4) 0.7658(2) 0.0627(9) Uani 1 1 d .
H38A H 0.9750 0.5292 0.7319 0.075 Uiso 1 1 calc R
H38B H 0.9288 0.5085 0.8119 0.075 Uiso 1 1 calc R
C39 C 1.1053(4) 0.2753(3) 0.8244(2) 0.0566(11) Uani 1 1 d .
H39A H 1.1781 0.3100 0.8037 0.085 Uiso 1 1 calc R
H39B H 1.1269 0.1948 0.8245 0.085 Uiso 1 1 calc R
H39C H 1.0852 0.2873 0.8726 0.085 Uiso 1 1 calc R
C40 C 0.8284(4) 0.2623(3) 0.8135(3) 0.0588(12) Uani 1 1 d .
H40A H 0.8015 0.2806 0.8598 0.088 Uiso 1 1 calc R
H40B H 0.8608 0.1816 0.8184 0.088 Uiso 1 1 calc R
H40C H 0.7554 0.2842 0.7843 0.088 Uiso 1 1 calc R
C41 C 1.0070(5) 0.3059(3) 0.6804(2) 0.0564(11) Uani 1 1 d .
H41A H 0.9311 0.3231 0.6536 0.085 Uiso 1 1 calc R
H41B H 1.0444 0.2260 0.6853 0.085 Uiso 1 1 calc R
H41C H 1.0697 0.3501 0.6559 0.085 Uiso 1 1 calc R
C42 C 0.6972(4) 0.7490(3) 0.56052(19) 0.0419(9) Uani 1 1 d .
H42A H 0.6825 0.8289 0.5642 0.050 Uiso 1 1 calc R
H42B H 0.6136 0.7258 0.5645 0.050 Uiso 1 1 calc R
C43 C 0.7687(6) 0.7315(5) 0.4921(2) 0.089(2) Uani 1 1 d .
H43A H 0.8282 0.7843 0.4765 0.106 Uiso 1 1 calc R
H43B H 0.7096 0.7402 0.4551 0.106 Uiso 1 1 calc R
C44 C 0.8414(5) 0.6098(4) 0.5109(2) 0.0627(9) Uani 1 1 d .
H44A H 0.7870 0.5566 0.5068 0.075 Uiso 1 1 calc R
H44B H 0.9196 0.5973 0.4796 0.075 Uiso 1 1 calc R
C45 C 0.8742(5) 0.5948(4) 0.5842(2) 0.0614(13) Uani 1 1 d .
H45A H 0.9616 0.6079 0.5856 0.074 Uiso 1 1 calc R
H45B H 0.8698 0.5179 0.6096 0.074 Uiso 1 1 calc R
N1 N 0.6999(2) 0.8185(2) 0.74232(13) 0.0222(5) Uani 1 1 d .
O1 O 0.7790(2) 0.6783(2) 0.61634(12) 0.0368(6) Uani 1 1 d .
P1 P 0.71422(7) 0.81601(6) 0.82582(4) 0.02243(17) Uani 1 1 d .
Si1 Si 0.42937(10) 0.50165(9) 0.66436(6) 0.0405(2) Uani 1 1 d .
Si2 Si 0.96015(9) 0.34158(8) 0.77064(5) 0.0326(2) Uani 1 1 d .
Y1 Y 0.70685(3) 0.62313(2) 0.738546(16) 0.02282(10) Uani 1 1 d .

loop_
_atom_site_aniso_label
_atom_site_aniso_U_11
_atom_site_aniso_U_22
_atom_site_aniso_U_33
_atom_site_aniso_U_23
_atom_site_aniso_U_13
_atom_site_aniso_U_12
C1 0.0244(15) 0.0249(16) 0.0208(15) -0.0041(12) -0.0012(12) -0.0029(12)
C2 0.0274(16) 0.0302(17) 0.0225(16) 0.0004(13) -0.0012(12) -0.0038(13)
C3 0.0374(18) 0.0273(17) 0.0258(17) -0.0023(13) 0.0036(14) -0.0024(14)
C4 0.0342(17) 0.0261(17) 0.0248(17) -0.0032(13) 0.0066(13) -0.0085(13)
C5 0.0254(15) 0.0253(16) 0.0218(15) -0.0061(12) 0.0051(12) -0.0058(12)
C6 0.0240(15) 0.0313(17) 0.0366(19) -0.0107(14) 0.0020(13) -0.0073(13)
C7 0.045(2) 0.0335(19) 0.043(2) -0.0034(16) 0.0040(17) -0.0137(16)
C8 0.055(2) 0.040(2) 0.045(2) 0.0122(18) -0.0098(19) -0.0083(18)
C9 0.045(2) 0.041(2) 0.0300(19) -0.0041(16) -0.0059(15) -0.0120(16)
C10 0.0311(16) 0.0227(16) 0.0273(17) 0.0001(13) -0.0066(13) -0.0091(13)
C11 0.0292(16) 0.0286(17) 0.0290(17) 0.0037(14) -0.0049(13) -0.0075(13)
C12 0.0319(18) 0.042(2) 0.039(2) 0.0101(16) -0.0084(15) -0.0083(15)
C13 0.043(2) 0.053(2) 0.046(2) 0.0131(19) -0.0219(18) -0.0230(19)
C14 0.059(2) 0.043(2) 0.046(2) -0.0013(18) -0.0229(19) -0.0231(19)
C15 0.043(2) 0.0299(18) 0.040(2) -0.0061(15) -0.0112(16) -0.0089(15)
C16 0.0292(16) 0.0313(18) 0.0344(19) -0.0146(15) -0.0112(14) 0.0019(14)
C17 0.0333(18) 0.054(2) 0.042(2) -0.0275(18) -0.0028(16) -0.0021(16)
C18 0.031(2) 0.093(4) 0.061(3) -0.050(3) -0.0051(19) 0.007(2)
C19 0.056(3) 0.078(4) 0.081(4) -0.061(3) -0.033(3) 0.035(3)
C20 0.080(3) 0.043(2) 0.073(3) -0.033(2) -0.043(3) 0.024(2)
C21 0.054(2) 0.031(2) 0.050(2) -0.0161(17) -0.0215(19) 0.0072(17)
C22 0.0285(15) 0.0180(15) 0.0253(16) -0.0025(12) -0.0046(12) -0.0009(12)
C23 0.0316(17) 0.0266(17) 0.0311(18) -0.0028(14) -0.0042(14) -0.0002(13)
C24 0.040(2) 0.043(2) 0.049(2) 0.0107(18) -0.0080(18) 0.0107(17)
C25 0.057(3) 0.048(2) 0.046(2) 0.0268(19) 0.001(2) 0.003(2)
C26 0.043(2) 0.039(2) 0.043(2) 0.0103(17) 0.0081(17) -0.0080(17)
C27 0.0320(17) 0.0282(17) 0.0296(18) -0.0013(14) -0.0004(14) -0.0067(14)
C28 0.0278(16) 0.0380(19) 0.037(2) 0.0018(15) -0.0007(14) -0.0109(14)
C29 0.055(2) 0.061(3) 0.058(3) -0.002(2) -0.010(2) -0.031(2)
C30 0.038(2) 0.071(3) 0.051(3) -0.008(2) 0.0069(18) -0.004(2)
C31 0.0254(16) 0.0274(17) 0.0315(18) -0.0030(13) -0.0077(13) 0.0001(13)
C32 0.0295(17) 0.0318(19) 0.053(2) -0.0075(17) -0.0058(16) -0.0015(14)
C33 0.040(2) 0.038(2) 0.044(2) -0.0081(17) -0.0078(16) -0.0061(16)
C34 0.0379(19) 0.0328(19) 0.044(2) -0.0122(16) -0.0058(16) -0.0071(15)
C35 0.043(2) 0.083(3) 0.090(4) -0.036(3) 0.003(2) -0.028(2)
C36 0.081(3) 0.050(3) 0.080(3) -0.020(2) -0.021(3) -0.027(2)
C37 0.084(3) 0.058(3) 0.065(3) -0.005(2) -0.034(3) -0.018(2)
C38 0.075(2) 0.058(2) 0.0420(17) -0.0169(15) -0.0087(15) 0.0242(16)
C39 0.053(2) 0.041(2) 0.070(3) -0.008(2) -0.018(2) 0.0084(19)
C40 0.055(3) 0.029(2) 0.083(3) 0.002(2) 0.004(2) -0.0051(18)
C41 0.082(3) 0.037(2) 0.046(2) -0.0147(19) -0.004(2) 0.005(2)
C42 0.044(2) 0.044(2) 0.036(2) -0.0093(17) -0.0089(16) 0.0021(17)
C43 0.105(4) 0.101(4) 0.031(2) -0.012(3) -0.015(2) 0.051(3)
C44 0.075(2) 0.058(2) 0.0420(17) -0.0169(15) -0.0087(15) 0.0242(16)
C45 0.078(3) 0.052(3) 0.035(2) -0.0060(19) 0.005(2) 0.023(2)
N1 0.0230(12) 0.0187(12) 0.0233(13) -0.0008(10) -0.0029(10) -0.0028(10)
O1 0.0452(14) 0.0336(13) 0.0259(12) -0.0043(10) 0.0011(10) 0.0021(11)
P1 0.0222(4) 0.0197(4) 0.0253(4) -0.0053(3) -0.0027(3) -0.0023(3)
Si1 0.0416(6) 0.0366(6) 0.0497(6) -0.0131(5) -0.0104(5) -0.0137(4)
Si2 0.0325(5) 0.0252(5) 0.0369(5) -0.0066(4) -0.0024(4) 0.0026(4)
Y1 0.02416(16) 0.01939(16) 0.02399(16) -0.00461(11) -0.00073(11) -0.00217(11)

loop_
_atom_type_symbol
_atom_type_description
_atom_type_scat_dispersion_real
_atom_type_scat_dispersion_imag
_atom_type_scat_source
C C 0.0033 0.0016 'International Tables Vol C Tables 4.2.6.8 and 6.1.1.4'
H H 0.0000 0.0000 'International Tables Vol C Tables 4.2.6.8 and 6.1.1.4'
Li Li -0.0003 0.0001 'International Tables Vol C Tables 4.2.6.8 and 6.1.1.4'
N N 0.0061 0.0033 'International Tables Vol C Tables 4.2.6.8 and 6.1.1.4'
O O 0.0106 0.0060 'International Tables Vol C Tables 4.2.6.8 and 6.1.1.4'
Si Si 0.0817 0.0704 'International Tables Vol C Tables 4.2.6.8 and 6.1.1.4'
P P 0.1023 0.0942 'International Tables Vol C Tables 4.2.6.8 and 6.1.1.4'
Cl Cl 0.1484 0.1585 'International Tables Vol C Tables 4.2.6.8 and 6.1.1.4'
Y Y -2.7962 3.5667 'International Tables Vol C Tables 4.2.6.8 and 6.1.1.4'

loop_
_geom_angle_atom_site_label_1
_geom_angle_atom_site_label_2
_geom_angle_atom_site_label_3
_geom_angle
C5 C1 C2 108.1(3)
C5 C1 P1 125.4(2)
C2 C1 P1 125.2(2)
C5 C1 Y1 71.48(16)
C2 C1 Y1 123.26(19)
P1 C1 Y1 87.15(11)
C3 C2 C1 102.2(3)
C3 C2 C9 110.4(3)
C1 C2 C9 115.3(3)
C4 C3 C8 127.4(3)
C4 C3 C2 111.4(3)
C8 C3 C2 121.1(3)
C3 C4 C5 110.3(3)
C3 C4 C7 127.8(3)
C5 C4 C7 121.9(3)
C6 C5 C1 129.9(3)
C6 C5 C4 122.9(3)
C1 C5 C4 106.5(3)
C6 C5 Y1 77.56(18)
C1 C5 Y1 77.68(16)
C4 C5 Y1 110.86(18)
C5 C6 Y1 73.06(17)
C15 C10 C11 119.2(3)
C15 C10 P1 122.9(3)
C11 C10 P1 117.9(2)
C12 C11 C10 120.0(3)
C13 C12 C11 120.8(3)
C12 C13 C14 119.7(3)
C13 C14 C15 120.3(4)
C10 C15 C14 120.1(3)
C17 C16 C21 119.5(3)
C17 C16 P1 119.0(3)
C21 C16 P1 121.4(3)
C16 C17 C18 119.7(4)
C19 C18 C17 120.2(4)
C20 C19 C18 120.4(4)
C19 C20 C21 120.3(4)
C20 C21 C16 119.9(4)
C27 C22 C23 118.9(3)
C27 C22 N1 120.1(3)
C23 C22 N1 120.7(3)
C24 C23 C22 119.4(3)
C24 C23 C31 118.5(3)
C22 C23 C31 122.0(3)
C25 C24 C23 121.6(3)
C26 C25 C24 118.9(3)
C25 C26 C27 122.2(3)
C26 C27 C22 119.0(3)
C26 C27 C28 117.9(3)
C22 C27 C28 123.1(3)
C27 C28 C29 111.1(3)
C27 C28 C30 112.6(3)
C29 C28 C30 109.3(3)
C33 C31 C23 110.9(3)
C33 C31 C32 109.8(3)
C23 C31 C32 112.8(3)
Si1 C34 Y1 144.50(18)
Si2 C38 Y1 130.4(3)
O1 C42 C43 106.1(3)
C42 C43 C44 102.0(4)
C45 C44 C43 105.5(4)
C44 C45 O1 106.4(3)
C22 N1 P1 127.6(2)
C22 N1 Y1 128.87(18)
P1 N1 Y1 103.46(11)
C45 O1 C42 107.9(3)
C45 O1 Y1 117.6(2)
C42 O1 Y1 125.3(2)
N1 P1 C1 106.16(13)
N1 P1 C16 111.16(14)
C1 P1 C16 114.40(15)
N1 P1 C10 115.34(14)
C1 P1 C10 105.39(14)
C16 P1 C10 104.52(14)
C34 Si1 C35 111.56(19)
C34 Si1 C36 112.87(19)
C35 Si1 C36 106.6(2)
C34 Si1 C37 112.7(2)
C35 Si1 C37 106.6(2)
C36 Si1 C37 106.1(2)
C38 Si2 C41 111.59(19)
C38 Si2 C40 112.6(2)
C41 Si2 C40 108.0(2)
C38 Si2 C39 113.3(2)
C41 Si2 C39 105.6(2)
C40 Si2 C39 105.3(2)
N1 Y1 O1 83.88(8)
N1 Y1 C34 140.39(10)
O1 Y1 C34 85.95(11)
N1 Y1 C38 115.19(14)
O1 Y1 C38 92.51(12)
C34 Y1 C38 103.40(15)
N1 Y1 C5 82.11(9)
O1 Y1 C5 164.70(8)
C34 Y1 C5 101.01(11)
C38 Y1 C5 99.00(12)
N1 Y1 C6 82.35(9)
O1 Y1 C6 141.69(9)
C34 Y1 C6 82.34(11)
C38 Y1 C6 125.67(13)
C5 Y1 C6 29.39(9)
N1 Y1 C1 62.66(9)
O1 Y1 C1 141.78(9)
C34 Y1 C1 131.50(11)
C38 Y1 C1 86.21(12)
C5 Y1 C1 30.83(9)
C6 Y1 C1 55.47(9)

loop_
_geom_bond_atom_site_label_1
_geom_bond_atom_site_label_2
_geom_bond_distance
C1 C5 1.442(4)
C1 C2 1.527(4)
C1 P1 1.739(3)
C1 Y1 2.749(3)
C2 C3 1.512(4)
C2 C9 1.535(4)
C3 C4 1.336(5)
C3 C8 1.501(5)
C4 C5 1.484(4)
C4 C7 1.509(5)
C5 C6 1.369(4)
C5 Y1 2.669(3)
C6 Y1 2.724(3)
C10 C15 1.389(4)
C10 C11 1.401(4)
C10 P1 1.828(3)
C11 C12 1.382(5)
C12 C13 1.379(5)
C13 C14 1.383(6)
C14 C15 1.395(5)
C16 C17 1.392(5)
C16 C21 1.393(5)
C16 P1 1.821(3)
C17 C18 1.393(5)
C18 C19 1.377(7)
C19 C20 1.370(7)
C20 C21 1.390(5)
C22 C27 1.410(4)
C22 C23 1.413(4)
C22 N1 1.442(4)
C23 C24 1.389(5)
C23 C31 1.521(4)
C24 C25 1.382(5)
C25 C26 1.366(5)
C26 C27 1.397(5)
C27 C28 1.518(5)
C28 C29 1.522(5)
C28 C30 1.539(5)
C31 C33 1.521(5)
C31 C32 1.537(4)
C34 Si1 1.837(3)
C34 Y1 2.407(3)
C35 Si1 1.872(4)
C36 Si1 1.874(4)
C37 Si1 1.879(5)
C38 Si2 1.837(4)
C38 Y1 2.408(4)
C39 Si2 1.880(4)
C40 Si2 1.874(4)
C41 Si2 1.865(4)
C42 O1 1.462(4)
C42 C43 1.475(6)
C43 C44 1.509(6)
C44 C45 1.451(6)
C45 O1 1.457(4)
N1 P1 1.621(3)
N1 Y1 2.383(2)
O1 Y1 2.388(2)
